data_7155649
loop_
_publ_author_name
'Parisi, Giovanna'
'Degennaro, Leonardo'
'Carlucci, Claudia'
'de Candia, Modesto'
'Mastrorilli, Pietro'
'Roller, Alexander'
'Holzer, Wolfgang'
'Altomare, Cosimo Damiano'
'Pace, Vittorio'
'Luisi, Renzo'

_publ_section_title
;
 A Greener and Efficient Access to Substituted Four- and Six-membered
 Sulfur-bearing Heterocycles
;
_journal_name_full 'Org. Biomol. Chem.'
_journal_paper_doi 10.1039/C7OB00846E
_journal_year 2017
_chemical_absolute_configuration ad
_chemical_formula_moiety 'C19 H12 F6 O4 S'
_chemical_formula_sum 'C19 H12 F6 O4 S'
_chemical_formula_weight 450.35
_chemical_name_systematic ' (1,1-dioxido-2,4-thietanediyl)bis{[4-(trifluoromethyl)phenyl]}'
_space_group_crystal_system monoclinic
_space_group_IT_number 4
_space_group_name_Hall 'P 2yb'
_space_group_name_H-M_alt 'P 1 21 1'
_symmetry_cell_setting monoclinic
_symmetry_Int_Tables_number 4
_symmetry_space_group_name_Hall 'P 2yb'
_symmetry_space_group_name_H-M 'P 1 21 1'
_atom_sites_solution_hydrogens geom
_atom_sites_solution_primary direct
_audit_creation_date 2017-03-21
_audit_creation_method
;
Olex2 1.2
(compiled 2017.03.02 svn.r3394 for OlexSys, GUI svn.r5324)
;
_audit_update_record
;
2017-03-31 deposited with the CCDC.
2017-05-17 downloaded from the CCDC.
;
_cell_angle_alpha 90
_cell_angle_beta 95.698(6)
_cell_angle_gamma 90
_cell_formula_units_Z 2
_cell_length_a 8.8749(15)
_cell_length_b 6.3714(12)
_cell_length_c 15.789(3)
_cell_measurement_reflns_used 9683
_cell_measurement_temperature 100.0
_cell_measurement_theta_max 31.542
_cell_measurement_theta_min 2.531
_cell_volume 888.4(3)
_computing_cell_refinement 'APEX2 v2013.6-2'
_computing_data_collection 'APEX2 v2013.6-2'
_computing_data_reduction 'APEX2 v2013.6-2'
_computing_molecular_graphics 'Olex2 (Dolomanov et al., 2009)'
_computing_publication_material 'Olex2 (Dolomanov et al., 2009)'
_computing_structure_refinement 'ShelXL (Sheldrick, 2015)'
_computing_structure_solution 'ShelXS (Sheldrick, 2008)'
_diffrn_ambient_temperature 100.0
_diffrn_measured_fraction_theta_full 0.998
_diffrn_measured_fraction_theta_max 0.995
_diffrn_measurement_device_type 'Bruker D8 Venture'
_diffrn_measurement_method '\f and \w scans'
_diffrn_radiation_probe x-ray
_diffrn_radiation_type MoK\a
_diffrn_radiation_wavelength 0.71073
_diffrn_reflns_av_R_equivalents 0.0999
_diffrn_reflns_av_unetI/netI 0.0444
_diffrn_reflns_Laue_measured_fraction_full 0.998
_diffrn_reflns_Laue_measured_fraction_max 0.995
_diffrn_reflns_limit_h_max 13
_diffrn_reflns_limit_h_min -12
_diffrn_reflns_limit_k_max 9
_diffrn_reflns_limit_k_min -9
_diffrn_reflns_limit_l_max 23
_diffrn_reflns_limit_l_min -23
_diffrn_reflns_number 68662
_diffrn_reflns_point_group_measured_fraction_full 0.999
_diffrn_reflns_point_group_measured_fraction_max 0.992
_diffrn_reflns_theta_full 25.242
_diffrn_reflns_theta_max 31.736
_diffrn_reflns_theta_min 2.306
_diffrn_source 'sealed  X-ray tube'
_diffrn_source_type 'Incoatec IuSMo'
_diffrn_standards_number 0
_exptl_absorpt_coefficient_mu 0.269
_exptl_absorpt_correction_T_max 0.7463
_exptl_absorpt_correction_T_min 0.4748
_exptl_absorpt_correction_type multi-scan
_exptl_absorpt_process_details
;
SADABS-2012/1 (Bruker,2012) was used for absorption correction. 
wR2(int) was 0.1467 before and 0.1013 after correction. 
The Ratio of minimum to maximum transmission is 0.6362. 
The \l/2 correction factor is 0.0015.
;
_exptl_crystal_colour 'clear colourless'
_exptl_crystal_colour_lustre clear
_exptl_crystal_colour_primary colourless
_exptl_crystal_density_diffrn 1.684
_exptl_crystal_description needle
_exptl_crystal_F_000 456
_exptl_crystal_size_max 0.636
_exptl_crystal_size_mid 0.087
_exptl_crystal_size_min 0.061
_refine_diff_density_max 0.725
_refine_diff_density_min -0.465
_refine_diff_density_rms 0.077
_refine_ls_abs_structure_details
;
 Flack x determined using 2278 quotients [(I+)-(I-)]/[(I+)+(I-)]
 (Parsons and Flack (2004), Acta Cryst. A60, s61).
;
_refine_ls_abs_structure_Flack 0.01(3)
_refine_ls_extinction_method none
_refine_ls_goodness_of_fit_ref 1.038
_refine_ls_hydrogen_treatment constr
_refine_ls_matrix_type full
_refine_ls_number_parameters 271
_refine_ls_number_reflns 5989
_refine_ls_number_restraints 1
_refine_ls_restrained_S_all 1.038
_refine_ls_R_factor_all 0.0548
_refine_ls_R_factor_gt 0.0461
_refine_ls_shift/su_max 0.000
_refine_ls_shift/su_mean 0.000
_refine_ls_structure_factor_coef Fsqd
_refine_ls_weighting_details
;
 w=1/[\s^2^(Fo^2^)+(0.0741P)^2^+0.2431P]
 where P=(Fo^2^+2Fc^2^)/3
;
_refine_ls_weighting_scheme calc
_refine_ls_wR_factor_gt 0.1158
_refine_ls_wR_factor_ref 0.1203
_reflns_Friedel_coverage 0.846
_reflns_Friedel_fraction_full 1.000
_reflns_Friedel_fraction_max 0.988
_reflns_number_gt 5350
_reflns_number_total 5989
_reflns_threshold_expression 'I > 2\s(I)'
_cod_data_source_file c7ob00846e2.cif
_cod_data_source_block mo_vipabag1_p21
_cod_original_sg_symbol_H-M 'P 21'
_cod_database_code 7155649
_shelxl_version_number 2013-3
_shelx_space_group_comment
;
The symmetry employed for this shelxl refinement is uniquely defined
by the following loop, which should always be used as a source of
symmetry information in preference to the above space-group names.
They are only intended as comments.
;
_shelx_estimated_absorpt_t_max 0.984
_shelx_estimated_absorpt_t_min 0.847

loop_
_space_group_symop_operation_xyz
'x, y, z'
'-x, y+1/2, -z'

loop_
_atom_site_label
_atom_site_type_symbol
_atom_site_fract_x
_atom_site_fract_y
_atom_site_fract_z
_atom_site_U_iso_or_equiv
_atom_site_adp_type
_atom_site_occupancy
_atom_site_site_symmetry_order
_atom_site_calc_flag
_atom_site_refinement_flags_posn
S1 S 0.76858(6) 0.48142(9) 0.01564(4) 0.01417(13) Uani 1 1 d .
F1 F 0.7684(5) 0.7893(4) 0.44090(15) 0.0841(13) Uani 1 1 d .
F2 F 0.8560(2) 0.5217(4) 0.51148(11) 0.0348(5) Uani 1 1 d .
F3 F 0.6173(3) 0.5554(5) 0.48234(14) 0.0495(7) Uani 1 1 d .
F4 F 0.8888(2) 1.2689(3) -0.30990(13) 0.0351(4) Uani 1 1 d .
F5 F 0.8743(3) 1.0686(3) -0.41887(13) 0.0375(5) Uani 1 1 d .
F6 F 0.6757(2) 1.2265(3) -0.38410(16) 0.0406(5) Uani 1 1 d .
O1 O 0.9186(2) 0.5248(3) 0.05592(12) 0.0200(4) Uani 1 1 d .
O2 O 0.6582(2) 0.6471(3) 0.00738(12) 0.0193(4) Uani 1 1 d .
O3 O 0.8581(2) -0.0064(3) 0.12946(13) 0.0234(4) Uani 1 1 d .
O4 O 0.5414(3) 0.3193(4) -0.16887(15) 0.0340(5) Uani 1 1 d .
C1 C 0.6941(3) 0.2365(4) 0.05167(16) 0.0148(4) Uani 1 1 d .
H1 H 0.5828 0.2464 0.0565 0.018 Uiso 1 1 calc R
C2 C 0.7270(3) 0.1322(4) -0.03350(17) 0.0177(4) Uani 1 1 d .
H2A H 0.8099 0.0279 -0.0252 0.021 Uiso 1 1 calc R
H2B H 0.6357 0.0654 -0.0629 0.021 Uiso 1 1 calc R
C3 C 0.7750(3) 0.3303(4) -0.08116(16) 0.0163(4) Uani 1 1 d .
H3 H 0.8798 0.3186 -0.0989 0.020 Uiso 1 1 calc R
C4 C 0.7783(3) 0.1473(4) 0.13284(16) 0.0166(4) Uani 1 1 d .
C5 C 0.7624(3) 0.2575(4) 0.21502(16) 0.0171(4) Uani 1 1 d .
C6 C 0.6917(3) 0.4533(4) 0.21733(17) 0.0198(5) Uani 1 1 d .
H6 H 0.6445 0.5138 0.1664 0.024 Uiso 1 1 calc R
C7 C 0.6905(3) 0.5586(4) 0.29370(18) 0.0224(5) Uani 1 1 d .
H7 H 0.6446 0.6931 0.2951 0.027 Uiso 1 1 calc R
C8 C 0.7565(3) 0.4677(5) 0.36862(16) 0.0222(5) Uani 1 1 d .
C9 C 0.8241(4) 0.2706(4) 0.36753(18) 0.0245(6) Uani 1 1 d .
H9 H 0.8670 0.2079 0.4189 0.029 Uiso 1 1 calc R
C10 C 0.8279(3) 0.1662(4) 0.29014(18) 0.0216(5) Uani 1 1 d .
H10 H 0.8752 0.0327 0.2886 0.026 Uiso 1 1 calc R
C11 C 0.7502(4) 0.5841(5) 0.4506(2) 0.0328(7) Uani 1 1 d .
C12 C 0.6608(3) 0.4099(4) -0.15288(16) 0.0184(5) Uani 1 1 d .
C13 C 0.7002(3) 0.5981(4) -0.20186(16) 0.0162(4) Uani 1 1 d .
C14 C 0.8200(3) 0.7299(4) -0.17417(16) 0.0175(5) Uani 1 1 d .
H14 H 0.8796 0.7008 -0.1222 0.021 Uiso 1 1 calc R
C15 C 0.8531(3) 0.9042(4) -0.22206(17) 0.0181(5) Uani 1 1 d .
H15 H 0.9340 0.9953 -0.2027 0.022 Uiso 1 1 calc R
C16 C 0.7658(3) 0.9432(4) -0.29882(17) 0.0175(5) Uani 1 1 d .
C17 C 0.6469(3) 0.8108(4) -0.32762(17) 0.0207(5) Uani 1 1 d .
H17 H 0.5893 0.8375 -0.3805 0.025 Uiso 1 1 calc R
C18 C 0.6129(3) 0.6401(4) -0.27884(17) 0.0196(5) Uani 1 1 d .
H18 H 0.5303 0.5513 -0.2976 0.023 Uiso 1 1 calc R
C19 C 0.8020(3) 1.1266(4) -0.35287(18) 0.0224(5) Uani 1 1 d .

loop_
_atom_site_aniso_label
_atom_site_aniso_U_11
_atom_site_aniso_U_22
_atom_site_aniso_U_33
_atom_site_aniso_U_23
_atom_site_aniso_U_13
_atom_site_aniso_U_12
S1 0.0139(2) 0.0126(2) 0.0155(2) 0.0004(2) -0.00155(17) -0.0005(2)
F1 0.202(4) 0.0195(10) 0.0258(11) -0.0036(9) -0.0131(17) -0.0113(16)
F2 0.0376(10) 0.0473(13) 0.0179(8) -0.0018(8) -0.0052(7) -0.0083(9)
F3 0.0401(11) 0.0797(18) 0.0272(10) -0.0199(11) -0.0036(8) 0.0188(12)
F4 0.0449(11) 0.0275(9) 0.0319(10) 0.0034(8) -0.0015(8) -0.0140(8)
F5 0.0577(13) 0.0324(10) 0.0252(9) 0.0051(8) 0.0173(9) 0.0026(9)
F6 0.0315(10) 0.0307(10) 0.0583(14) 0.0200(10) -0.0020(9) 0.0055(8)
O1 0.0160(8) 0.0214(9) 0.0215(9) -0.0011(7) -0.0030(6) -0.0033(6)
O2 0.0193(8) 0.0185(8) 0.0196(9) 0.0006(7) 0.0000(7) 0.0030(7)
O3 0.0256(9) 0.0177(8) 0.0260(9) -0.0011(8) -0.0018(7) 0.0061(8)
O4 0.0281(11) 0.0399(13) 0.0311(11) 0.0119(10) -0.0120(8) -0.0175(10)
C1 0.0136(10) 0.0125(9) 0.0184(11) 0.0003(8) 0.0009(8) -0.0009(8)
C2 0.0214(11) 0.0153(10) 0.0163(10) 0.0013(9) 0.0009(9) -0.0004(9)
C3 0.0152(10) 0.0157(10) 0.0174(11) -0.0033(9) -0.0015(8) -0.0008(9)
C4 0.0161(10) 0.0143(10) 0.0186(11) 0.0021(9) -0.0014(8) -0.0012(8)
C5 0.0171(10) 0.0152(10) 0.0188(11) 0.0015(9) 0.0000(8) -0.0012(9)
C6 0.0212(11) 0.0199(13) 0.0176(10) 0.0017(9) -0.0021(8) 0.0037(9)
C7 0.0275(13) 0.0179(10) 0.0212(12) 0.0005(10) -0.0007(10) 0.0035(10)
C8 0.0303(12) 0.0198(11) 0.0157(10) 0.0004(10) -0.0014(9) -0.0038(11)
C9 0.0346(15) 0.0199(12) 0.0180(12) 0.0038(10) -0.0030(10) -0.0005(11)
C10 0.0266(13) 0.0158(11) 0.0218(12) 0.0035(10) -0.0015(10) 0.0013(10)
C11 0.055(2) 0.0230(14) 0.0184(13) -0.0016(11) -0.0068(13) -0.0008(14)
C12 0.0180(11) 0.0207(11) 0.0157(11) 0.0001(9) -0.0024(9) -0.0034(9)
C13 0.0136(10) 0.0166(10) 0.0178(11) 0.0002(8) -0.0011(8) 0.0004(8)
C14 0.0158(10) 0.0191(11) 0.0167(11) -0.0020(9) -0.0031(8) 0.0006(9)
C15 0.0176(11) 0.0179(10) 0.0185(11) -0.0011(9) 0.0003(9) -0.0024(9)
C16 0.0181(11) 0.0165(12) 0.0179(11) -0.0010(8) 0.0023(8) 0.0023(8)
C17 0.0210(11) 0.0226(12) 0.0176(11) 0.0007(10) -0.0031(9) 0.0016(10)
C18 0.0184(11) 0.0200(11) 0.0193(11) -0.0018(10) -0.0031(9) -0.0020(9)
C19 0.0248(13) 0.0203(12) 0.0217(12) 0.0022(10) 0.0007(10) 0.0018(10)

loop_
_atom_type_symbol
_atom_type_description
_atom_type_scat_dispersion_real
_atom_type_scat_dispersion_imag
_atom_type_scat_source
C C 0.0033 0.0016 'International Tables Vol C Tables 4.2.6.8 and 6.1.1.4'
H H 0.0000 0.0000 'International Tables Vol C Tables 4.2.6.8 and 6.1.1.4'
F F 0.0171 0.0103 'International Tables Vol C Tables 4.2.6.8 and 6.1.1.4'
O O 0.0106 0.0060 'International Tables Vol C Tables 4.2.6.8 and 6.1.1.4'
S S 0.1246 0.1234 'International Tables Vol C Tables 4.2.6.8 and 6.1.1.4'

loop_
_geom_angle_atom_site_label_1
_geom_angle_atom_site_label_2
_geom_angle_atom_site_label_3
_geom_angle
O1 S1 C1 112.13(11)
O1 S1 C3 111.62(11)
O2 S1 O1 119.31(11)
O2 S1 C1 113.27(11)
O2 S1 C3 113.08(11)
C1 S1 C3 81.37(12)
C2 C1 S1 89.47(15)
C4 C1 S1 114.89(16)
C4 C1 C2 116.6(2)
C3 C2 C1 98.99(19)
C2 C3 S1 89.43(16)
C12 C3 S1 111.96(17)
C12 C3 C2 115.8(2)
O3 C4 C1 120.2(2)
O3 C4 C5 121.6(2)
C5 C4 C1 118.2(2)
C6 C5 C4 121.5(2)
C10 C5 C4 118.4(2)
C10 C5 C6 120.0(2)
C7 C6 C5 119.9(2)
C6 C7 C8 120.0(3)
C7 C8 C11 118.6(3)
C9 C8 C7 120.6(3)
C9 C8 C11 120.7(2)
C8 C9 C10 119.3(2)
C9 C10 C5 120.1(2)
F1 C11 F2 106.9(3)
F1 C11 F3 107.4(4)
F1 C11 C8 111.9(3)
F2 C11 F3 105.8(3)
F2 C11 C8 113.0(3)
F3 C11 C8 111.5(3)
O4 C12 C3 119.9(2)
O4 C12 C13 121.5(2)
C13 C12 C3 118.7(2)
C14 C13 C12 122.4(2)
C14 C13 C18 119.8(2)
C18 C13 C12 117.8(2)
C13 C14 C15 120.5(2)
C14 C15 C16 119.1(2)
C15 C16 C19 120.1(2)
C17 C16 C15 120.9(2)
C17 C16 C19 119.0(2)
C18 C17 C16 119.7(2)
C17 C18 C13 120.1(2)
F4 C19 F6 106.5(2)
F4 C19 C16 112.7(2)
F5 C19 F4 106.8(3)
F5 C19 F6 107.1(2)
F5 C19 C16 112.1(2)
F6 C19 C16 111.2(2)

loop_
_geom_bond_atom_site_label_1
_geom_bond_atom_site_label_2
_geom_bond_distance
S1 O1 1.4441(18)
S1 O2 1.4369(19)
S1 C1 1.808(2)
S1 C3 1.812(3)
F1 C11 1.328(4)
F2 C11 1.336(4)
F3 C11 1.339(5)
F4 C19 1.331(3)
F5 C19 1.329(3)
F6 C19 1.340(3)
O3 C4 1.213(3)
O4 C12 1.212(3)
C1 C2 1.554(4)
C1 C4 1.528(4)
C2 C3 1.550(4)
C3 C12 1.529(3)
C4 C5 1.494(4)
C5 C6 1.399(3)
C5 C10 1.395(4)
C6 C7 1.381(4)
C7 C8 1.393(4)
C8 C9 1.393(4)
C8 C11 1.497(4)
C9 C10 1.395(4)
C12 C13 1.487(4)
C13 C14 1.390(3)
C13 C18 1.401(4)
C14 C15 1.391(4)
C15 C16 1.394(4)
C16 C17 1.392(4)
C16 C19 1.500(4)
C17 C18 1.383(4)
